data_2216211
loop_
_publ_author_name
'Zhong-Xiang Du'
'Jun-Xia Li'

_publ_section_title
;<i>catena</i>-Poly[[[diaquacobalt(II)]-\m-(<i>E</i>)-1,2-bis(4-pyridyl)ethylene-\k^2^<i>N</i>:<i>N</i>']
 bis(4-aminobenzenesulfonate) hexahydrate]
;
_journal_coeditor_code AT2470
_journal_issue 12
_journal_name_full 'Acta Crystallographica Section E'
_journal_page_first m3080
_journal_page_last m3081
_journal_paper_doi 10.1107/S1600536807058461
_journal_volume 63
_journal_year 2007
_chemical_formula_iupac '[Co (C12 H10 N2) (H2 O)2] (C6 H6 N O3 S)2, 6H2 O'
_chemical_formula_moiety 'C12 H14 Co N2 O2 2+, 2(C6 H6 N O3 S -), 6(H2 O)'
_chemical_formula_sum 'C24 H38 Co N4 O14 S2'
_chemical_formula_weight 729.63
_chemical_name_systematic
;
<i>catena</i>-Poly[[[diaquacobalt(II)]-\m-(<i>E</i>)-1,2-bis(4-
pyridyl)ethylene-\k^2^<i>N</i>:<i>N</i>'] bis(4-aminobenzenesulfonate)
hexahydrate]
;
_space_group_IT_number 14
_symmetry_cell_setting monoclinic
_symmetry_space_group_name_Hall '-P 2ybc'
_symmetry_space_group_name_H-M 'P 1 21/c 1'
_atom_sites_solution_hydrogens geom
_atom_sites_solution_primary direct
_atom_sites_solution_secondary difmap
_audit_creation_method SHELXL-97
_cell_angle_alpha 90.00
_cell_angle_beta 104.1330(10)
_cell_angle_gamma 90.00
_cell_formula_units_Z 2
_cell_length_a 13.4351(15)
_cell_length_b 7.9688(9)
_cell_length_c 15.7183(18)
_cell_measurement_reflns_used 2927
_cell_measurement_temperature 291(2)
_cell_measurement_theta_max 24.15
_cell_measurement_theta_min 2.67
_cell_volume 1631.9(3)
_computing_cell_refinement 'APEX2 (Bruker, 2004)'
_computing_data_collection 'APEX2 (Bruker, 2004)'
_computing_data_reduction 'SAINT (Bruker, 2004)'
_computing_molecular_graphics 'SHELXTL (Bruker, 2004)'
_computing_publication_material 'SHELXTL (Bruker, 2004)'
_computing_structure_refinement 'SHELXL97 (Sheldrick, 1997)'
_computing_structure_solution 'SHELXS97 (Sheldrick, 1997)'
_diffrn_ambient_temperature 291(2)
_diffrn_measured_fraction_theta_full 0.999
_diffrn_measured_fraction_theta_max 0.999
_diffrn_measurement_device_type 'Bruker APEX II CCD area-detector'
_diffrn_measurement_method '\f and \w scans'
_diffrn_radiation_monochromator graphite
_diffrn_radiation_source 'fine-focus sealed tube'
_diffrn_radiation_type MoK\a
_diffrn_radiation_wavelength 0.71073
_diffrn_reflns_av_R_equivalents 0.0330
_diffrn_reflns_av_sigmaI/netI 0.0289
_diffrn_reflns_limit_h_max 16
_diffrn_reflns_limit_h_min -16
_diffrn_reflns_limit_k_max 9
_diffrn_reflns_limit_k_min -9
_diffrn_reflns_limit_l_max 19
_diffrn_reflns_limit_l_min -19
_diffrn_reflns_number 12048
_diffrn_reflns_theta_full 25.50
_diffrn_reflns_theta_max 25.50
_diffrn_reflns_theta_min 2.67
_exptl_absorpt_coefficient_mu 0.724
_exptl_absorpt_correction_T_max 0.9410
_exptl_absorpt_correction_T_min 0.8143
_exptl_absorpt_correction_type multi-scan
_exptl_absorpt_process_details 'SADABS (Sheldrick, 1996)'
_exptl_crystal_colour red
_exptl_crystal_density_diffrn 1.485
_exptl_crystal_density_method 'not measured'
_exptl_crystal_description block
_exptl_crystal_F_000 762
_exptl_crystal_size_max 0.30
_exptl_crystal_size_mid 0.20
_exptl_crystal_size_min 0.09
_refine_diff_density_max 0.825
_refine_diff_density_min -0.494
_refine_ls_extinction_method none
_refine_ls_goodness_of_fit_ref 1.049
_refine_ls_hydrogen_treatment constr
_refine_ls_matrix_type full
_refine_ls_number_parameters 205
_refine_ls_number_reflns 3035
_refine_ls_number_restraints 144
_refine_ls_restrained_S_all 1.083
_refine_ls_R_factor_all 0.0642
_refine_ls_R_factor_gt 0.0507
_refine_ls_shift/su_max 0.000
_refine_ls_shift/su_mean 0.000
_refine_ls_structure_factor_coef Fsqd
_refine_ls_weighting_details 'calc w=1/[\s^2^(Fo^2^)+(0.0893P)^2^+1.4053P] where P=(Fo^2^+2Fc^2^)/3'
_refine_ls_weighting_scheme calc
_refine_ls_wR_factor_gt 0.1409
_refine_ls_wR_factor_ref 0.1550
_reflns_number_gt 2395
_reflns_number_total 3035
_reflns_threshold_expression I>2\s(I)
_cod_data_source_file at2470.cif
_cod_data_source_block I
_cod_original_sg_symbol_Hall '-P 2ybc  '
_cod_original_sg_symbol_H-M 'P 21/c'
_cod_database_code 2216211
_cod_database_fobs_code 2216211

loop_
_symmetry_equiv_pos_as_xyz
'x, y, z'
'-x, y+1/2, -z+1/2'
'-x, -y, -z'
'x, -y-1/2, z-1/2'

loop_
_atom_site_type_symbol
_atom_site_label
_atom_site_fract_x
_atom_site_fract_y
_atom_site_fract_z
_atom_site_U_iso_or_equiv
_atom_site_adp_type
_atom_site_calc_flag
_atom_site_refinement_flags
_atom_site_occupancy
Co Co1 1.0000 0.5000 0.0000 0.0305(2) Uani d S 1
S S1 0.20531(8) -0.04540(13) 0.13300(7) 0.0519(3) Uani d U 1
O O1 1.00684(18) 0.2545(4) 0.0220(2) 0.0587(8) Uani d U 1
H H1W 0.9589 0.1931 -0.0039 0.088 Uiso d R 1
H H2W 1.0497 0.2017 0.0588 0.088 Uiso d R 1
O O2 0.7714(5) 0.9228(9) 0.0977(4) 0.160(2) Uani d U 1
H H3W 0.8184 0.8814 0.1386 0.240 Uiso d R 1
H H4W 0.6946 0.9382 0.0949 0.240 Uiso d R 1
O O3 0.0514(2) 0.5633(4) 0.1577(2) 0.0614(8) Uani d U 1
H H5W 0.1010 0.6284 0.1636 0.092 Uiso d R 1
H H6W 0.0534 0.5159 0.2058 0.092 Uiso d R 1
O O4 0.0764(3) 0.2844(5) 0.2693(3) 0.1046(13) Uani d U 1
H H7W 0.1093 0.1920 0.2643 0.157 Uiso d R 1
H H8W 0.0185 0.2582 0.2756 0.157 Uiso d R 1
O O5 0.1560(3) 0.1016(5) 0.1560(3) 0.0924(12) Uani d U 1
O O6 0.1664(3) -0.0819(6) 0.0398(2) 0.0910(12) Uani d U 1
O O7 0.1974(2) -0.1889(4) 0.1860(2) 0.0788(10) Uani d U 1
N N1 0.6514(3) 0.0765(6) 0.2018(3) 0.0829(13) Uani d U 1
H H1A 0.6824 0.1329 0.2472 0.099 Uiso calc R 1
H H1B 0.6858 0.0332 0.1678 0.099 Uiso calc R 1
N N2 0.8530(2) 0.4986(3) 0.0078(2) 0.0392(7) Uani d U 1
C C1 0.5415(3) 0.4745(5) 0.0290(3) 0.0447(9) Uani d U 1
H H1D 0.5320 0.4262 0.0803 0.054 Uiso calc R 1
C C2 0.6476(3) 0.4871(4) 0.0201(3) 0.0412(8) Uani d U 1
C C3 0.6745(3) 0.5588(5) -0.0527(3) 0.0457(9) Uani d U 1
H H3 0.6241 0.6045 -0.0981 0.055 Uiso calc R 1
C C4 0.7758(3) 0.5612(5) -0.0566(3) 0.0436(8) Uani d U 1
H H4 0.7920 0.6080 -0.1057 0.052 Uiso calc R 1
C C5 0.8270(3) 0.4325(5) 0.0778(2) 0.0435(8) Uani d U 1
H H5 0.8787 0.3896 0.1232 0.052 Uiso calc R 1
C C6 0.7273(3) 0.4256(5) 0.0855(3) 0.0445(8) Uani d U 1
H H6 0.7133 0.3787 0.1355 0.053 Uiso calc R 1
C C7 0.3369(3) 0.0009(4) 0.1491(3) 0.0453(9) Uani d U 1
C C8 0.3922(3) -0.0651(5) 0.0940(3) 0.0513(10) Uani d U 1
H H8 0.3588 -0.1266 0.0451 0.062 Uiso calc R 1
C C9 0.4968(3) -0.0405(6) 0.1107(3) 0.0560(10) Uani d U 1
H H9 0.5338 -0.0872 0.0737 0.067 Uiso calc R 1
C C10 0.5476(3) 0.0555(6) 0.1838(3) 0.0554(10) Uani d U 1
C C11 0.4897(3) 0.1229(5) 0.2368(3) 0.0590(11) Uani d U 1
H H11 0.5221 0.1879 0.2847 0.071 Uiso calc R 1
C C12 0.3864(3) 0.0969(5) 0.2209(3) 0.0544(10) Uani d U 1
H H12 0.3493 0.1431 0.2580 0.065 Uiso calc R 1

loop_
_atom_site_aniso_label
_atom_site_aniso_U_11
_atom_site_aniso_U_22
_atom_site_aniso_U_33
_atom_site_aniso_U_12
_atom_site_aniso_U_13
_atom_site_aniso_U_23
Co1 0.0108(3) 0.0324(4) 0.0491(4) -0.0001(2) 0.0086(2) 0.0038(3)
S1 0.0409(6) 0.0450(6) 0.0632(7) -0.0035(4) 0.0003(5) 0.0099(4)
O1 0.0310(14) 0.0484(16) 0.088(2) -0.0015(11) -0.0011(13) 0.0101(14)
O2 0.145(5) 0.218(6) 0.127(4) 0.059(4) 0.053(4) 0.037(4)
O3 0.0460(16) 0.0704(18) 0.0687(19) -0.0153(14) 0.0159(14) 0.0019(15)
O4 0.130(3) 0.093(3) 0.105(3) -0.007(3) 0.056(3) 0.009(2)
O5 0.066(2) 0.071(2) 0.142(3) 0.0020(18) 0.030(2) -0.008(2)
O6 0.059(2) 0.131(3) 0.068(2) -0.034(2) -0.0116(17) 0.011(2)
O7 0.0564(19) 0.064(2) 0.103(2) -0.0148(15) -0.0042(17) 0.0334(18)
N1 0.056(2) 0.101(3) 0.086(3) -0.032(2) 0.006(2) -0.008(3)
N2 0.0248(14) 0.0424(16) 0.0510(17) -0.0017(11) 0.0105(12) 0.0015(13)
C1 0.0292(18) 0.054(2) 0.053(2) -0.0032(15) 0.0133(15) 0.0029(17)
C2 0.0265(17) 0.0450(19) 0.054(2) -0.0030(14) 0.0146(15) -0.0021(15)
C3 0.0240(17) 0.058(2) 0.054(2) 0.0029(15) 0.0083(15) 0.0109(18)
C4 0.0272(17) 0.053(2) 0.051(2) 0.0019(15) 0.0106(15) 0.0101(17)
C5 0.0260(17) 0.053(2) 0.052(2) 0.0009(15) 0.0094(15) 0.0081(17)
C6 0.0273(17) 0.056(2) 0.050(2) -0.0014(16) 0.0099(15) 0.0059(17)
C7 0.044(2) 0.0371(19) 0.048(2) -0.0065(15) -0.0004(16) 0.0065(15)
C8 0.052(2) 0.050(2) 0.047(2) -0.0099(18) 0.0013(17) -0.0044(17)
C9 0.055(2) 0.064(2) 0.047(2) -0.011(2) 0.0091(18) 0.0040(18)
C10 0.047(2) 0.055(2) 0.057(2) -0.0178(19) 0.0005(19) 0.0111(19)
C11 0.058(2) 0.053(2) 0.056(2) -0.0100(19) -0.004(2) -0.0114(19)
C12 0.052(2) 0.051(2) 0.055(2) -0.0014(18) 0.0025(18) -0.0072(18)

loop_
_atom_type_symbol
_atom_type_description
_atom_type_scat_dispersion_real
_atom_type_scat_dispersion_imag
_atom_type_scat_source
C C 0.0033 0.0016 'International Tables Vol C Tables 4.2.6.8 and 6.1.1.4'
H H 0.0000 0.0000 'International Tables Vol C Tables 4.2.6.8 and 6.1.1.4'
N N 0.0061 0.0033 'International Tables Vol C Tables 4.2.6.8 and 6.1.1.4'
O O 0.0106 0.0060 'International Tables Vol C Tables 4.2.6.8 and 6.1.1.4'
S S 0.1246 0.1234 'International Tables Vol C Tables 4.2.6.8 and 6.1.1.4'
Co Co 0.3494 0.9721 'International Tables Vol C Tables 4.2.6.8 and 6.1.1.4'

loop_
_geom_angle_atom_site_label_1
_geom_angle_atom_site_label_2
_geom_angle_atom_site_label_3
_geom_angle_site_symmetry_1
_geom_angle_site_symmetry_3
_geom_angle
_geom_angle_publ_flag
O1 Co1 O1 3_765 . 179.9980(10) yes
O1 Co1 N2 3_765 3_765 89.33(11) ?
O1 Co1 N2 . 3_765 90.67(11) yes
O1 Co1 N2 3_765 . 90.67(11) ?
O1 Co1 N2 . . 89.33(11) yes
N2 Co1 N2 3_765 . 180.0 yes
O1 Co1 N2 . . 89.33(11) ?
N2 Co1 N2 3_765 . 180.0 ?
O3 Co1 O3 3_665 3_665 180.0 yes
O3 Co1 N2 3_665 3_765 88.75(11) yes
O3 Co1 N2 . 3_765 172.76(9) yes
O7 S1 O5 . . 113.6(3) ?
O7 S1 O6 . . 111.4(2) ?
O5 S1 O6 . . 110.0(3) ?
O7 S1 C7 . . 107.27(18) ?
O5 S1 C7 . . 107.6(2) ?
O6 S1 C7 . . 106.7(2) ?
Co1 O1 H1W . . 119.9 ?
Co1 O1 H2W . . 128.3 ?
H1W O1 H2W . . 111.5 ?
H3W O2 H4W . . 129.1 ?
H5W O3 H6W . . 109.4 ?
H7W O4 H8W . . 107.9 ?
C10 N1 H1A . . 120.0 ?
C10 N1 H1B . . 120.0 ?
H1A N1 H1B . . 120.0 ?
C5 N2 C4 . . 116.9(3) ?
C5 N2 Co1 . . 120.6(2) ?
C4 N2 Co1 . . 122.5(2) ?
C1 C1 C2 3_665 . 126.1(5) ?
C1 C1 H1D 3_665 . 116.9 ?
C2 C1 H1D . . 116.9 ?
C6 C2 C3 . . 116.4(3) ?
C6 C2 C1 . . 120.0(3) ?
C3 C2 C1 . . 123.6(3) ?
C4 C3 C2 . . 119.7(3) ?
C4 C3 H3 . . 120.2 ?
C2 C3 H3 . . 120.2 ?
N2 C4 C3 . . 123.1(3) ?
N2 C4 H4 . . 118.4 ?
C3 C4 H4 . . 118.4 ?
N2 C5 C6 . . 122.8(3) ?
N2 C5 H5 . . 118.6 ?
C6 C5 H5 . . 118.6 ?
C5 C6 C2 . . 121.1(4) ?
C5 C6 H6 . . 119.5 ?
C2 C6 H6 . . 119.5 ?
C8 C7 C12 . . 119.8(4) ?
C8 C7 S1 . . 120.4(3) ?
C12 C7 S1 . . 119.7(3) ?
C7 C8 C9 . . 120.5(4) ?
C7 C8 H8 . . 119.8 ?
C9 C8 H8 . . 119.8 ?
C8 C9 C10 . . 120.0(4) ?
C8 C9 H9 . . 120.0 ?
C10 C9 H9 . . 120.0 ?
N1 C10 C11 . . 121.7(4) ?
N1 C10 C9 . . 120.1(5) ?
C11 C10 C9 . . 118.2(4) ?
C12 C11 C10 . . 121.9(4) ?
C12 C11 H11 . . 119.0 ?
C10 C11 H11 . . 119.0 ?
C11 C12 C7 . . 119.6(4) ?
C11 C12 H12 . . 120.2 ?
C7 C12 H12 . . 120.2 ?

loop_
_geom_bond_atom_site_label_1
_geom_bond_atom_site_label_2
_geom_bond_site_symmetry_2
_geom_bond_distance
_geom_bond_publ_flag
Co1 O1 3_765 1.985(3) ?
Co1 O1 . 1.985(3) yes
Co1 N2 3_765 2.009(3) ?
Co1 N2 3_765 2.009(3) yes
Co1 O3 3_665 2.458(3) yes
Co1 O3 3_665 2.458(3) ?
S1 O7 . 1.434(3) ?
S1 O5 . 1.435(4) ?
S1 O6 . 1.460(4) ?
S1 C7 . 1.763(4) ?
O1 H1W . 0.8319 ?
O1 H2W . 0.8250 ?
O2 H3W . 0.8496 ?
O2 H4W . 1.0288 ?
O3 H5W . 0.8322 ?
O3 H6W . 0.8390 ?
O4 H7W . 0.8721 ?
O4 H8W . 0.8349 ?
N1 C10 . 1.364(6) ?
N1 H1A . 0.8600 ?
N1 H1B . 0.8600 ?
N2 C5 . 1.341(5) ?
N2 C4 . 1.354(5) ?
C1 C1 3_665 1.321(8) ?
C1 C2 . 1.469(5) ?
C1 H1D . 0.9300 ?
C2 C6 . 1.380(5) ?
C2 C3 . 1.403(5) ?
C3 C4 . 1.378(5) ?
C3 H3 . 0.9300 ?
C4 H4 . 0.9300 ?
C5 C6 . 1.375(5) ?
C5 H5 . 0.9300 ?
C6 H6 . 0.9300 ?
C7 C8 . 1.376(6) ?
C7 C12 . 1.391(5) ?
C8 C9 . 1.379(6) ?
C8 H8 . 0.9300 ?
C9 C10 . 1.411(6) ?
C9 H9 . 0.9300 ?
C10 C11 . 1.378(7) ?
C11 C12 . 1.365(6) ?
C11 H11 . 0.9300 ?
C12 H12 . 0.9300 ?

loop_
_geom_hbond_atom_site_label_D
_geom_hbond_atom_site_label_H
_geom_hbond_atom_site_label_A
_geom_hbond_site_symmetry_A
_geom_hbond_distance_DH
_geom_hbond_distance_HA
_geom_hbond_distance_DA
_geom_hbond_angle_DHA
_geom_hbond_publ_flag
O1 H1W O6 3_655 0.83 1.86 2.674(4) 164.2 yes
O1 H2W O5 1_655 0.83 1.99 2.806(5) 172.7 yes
O2 H3W O4 2_655 0.85 1.92 2.771(7) 179.1 yes
O2 H4W N1 1_565 1.03 2.20 2.841(8) 118.4 yes
O3 H5W O7 1_565 0.83 1.92 2.743(4) 168.0 yes
O3 H6W O4 . 0.84 2.08 2.800(5) 142.9 yes
O4 H7W O5 . 0.87 2.08 2.714(6) 128.9 yes
O4 H8W O3 2_545 0.83 2.21 2.886(5) 138.5 yes
N1 H1A O7 2_655 0.86 2.21 2.997(5) 151.5 yes
N1 H1B O2 1_545 0.86 1.98 2.841(8) 175.3 yes

loop_
_geom_torsion_atom_site_label_1
_geom_torsion_atom_site_label_2
_geom_torsion_atom_site_label_3
_geom_torsion_atom_site_label_4
_geom_torsion_site_symmetry_1
_geom_torsion
O1 Co1 N2 C5 3_765 -126.6(3)
O1 Co1 N2 C5 . 53.4(3)
N2 Co1 N2 C5 3_765 13(10)
O1 Co1 N2 C4 3_765 54.1(3)
O1 Co1 N2 C4 . -125.9(3)
N2 Co1 N2 C4 3_765 -166(10)
C1 C1 C2 C6 3_665 -178.8(5)
C1 C1 C2 C3 3_665 0.9(8)
C6 C2 C3 C4 . 1.4(6)
C1 C2 C3 C4 . -178.3(4)
C5 N2 C4 C3 . -0.2(6)
Co1 N2 C4 C3 . 179.0(3)
C2 C3 C4 N2 . -0.8(6)
C4 N2 C5 C6 . 0.6(6)
Co1 N2 C5 C6 . -178.7(3)
N2 C5 C6 C2 . 0.1(6)
C3 C2 C6 C5 . -1.1(6)
C1 C2 C6 C5 . 178.6(4)
O7 S1 C7 C8 . 92.7(4)
O5 S1 C7 C8 . -144.7(4)
O6 S1 C7 C8 . -26.8(4)
O7 S1 C7 C12 . -83.6(4)
O5 S1 C7 C12 . 38.9(4)
O6 S1 C7 C12 . 156.8(3)
C12 C7 C8 C9 . 1.8(6)
S1 C7 C8 C9 . -174.6(3)
C7 C8 C9 C10 . -1.2(6)
C8 C9 C10 N1 . 178.3(4)
C8 C9 C10 C11 . -0.2(6)
N1 C10 C11 C12 . -177.4(4)
C9 C10 C11 C12 . 1.0(7)
C10 C11 C12 C7 . -0.5(7)
C8 C7 C12 C11 . -0.9(6)
S1 C7 C12 C11 . 175.5(3)
